data_2221788
loop_
_publ_author_name
'Zhang, You-Lei'
'Wu, Yu-Jun'
'Peng, Guo'
'Deng, Hong'

_publ_section_title
;
 2-(3-Oxo-1,3-dihydroisobenzofuran-1-yl)phthalazin-1(2<i>H</i>)-one
;
_journal_coeditor_code RZ2283
_journal_issue 5
_journal_name_full 'Acta Crystallographica Section E'
_journal_page_first o974
_journal_paper_doi 10.1107/S1600536809011970
_journal_volume 65
_journal_year 2009
_chemical_formula_iupac 'C16 H10 N2 O3'
_chemical_formula_moiety 'C16 H10 N2 O3'
_chemical_formula_sum 'C16 H10 N2 O3'
_chemical_formula_weight 278.26
_chemical_name_systematic
;
2-(3-Oxo-1,3-dihydroisobenzofuran-1-yl)phthalazin-1(2<i>H</i>)-one
;
_space_group_IT_number 2
_symmetry_cell_setting triclinic
_symmetry_space_group_name_Hall '-P 1'
_symmetry_space_group_name_H-M 'P -1'
_atom_sites_solution_hydrogens geom
_atom_sites_solution_primary direct
_atom_sites_solution_secondary difmap
_audit_creation_method SHELXL-97
_cell_angle_alpha 80.047(2)
_cell_angle_beta 86.093(2)
_cell_angle_gamma 88.6550(10)
_cell_formula_units_Z 2
_cell_length_a 7.2356(2)
_cell_length_b 8.0369(2)
_cell_length_c 11.1686(4)
_cell_measurement_reflns_used 2295
_cell_measurement_temperature 296(2)
_cell_measurement_theta_max 25.19
_cell_measurement_theta_min 2.57
_cell_volume 638.17(3)
_computing_cell_refinement 'SAINT (Bruker, 2004)'
_computing_data_collection 'APEX2 (Bruker, 2004)'
_computing_data_reduction 'SAINT (Bruker, 2004)'
_computing_molecular_graphics 'XP in SHELXTL (Sheldrick, 2008)'
_computing_publication_material 'SHELXL97 (Sheldrick, 2008)'
_computing_structure_refinement 'SHELXL97 (Sheldrick, 2008)'
_computing_structure_solution 'SHELXS97 (Sheldrick, 2008)'
_diffrn_ambient_temperature 296(2)
_diffrn_measured_fraction_theta_full 0.997
_diffrn_measured_fraction_theta_max 0.997
_diffrn_measurement_device_type 'Bruker APEXII area-detector'
_diffrn_measurement_method \w
_diffrn_radiation_monochromator graphite
_diffrn_radiation_source 'fine-focus sealed tube'
_diffrn_radiation_type MoK\a
_diffrn_radiation_wavelength 0.71073
_diffrn_reflns_av_R_equivalents 0.0295
_diffrn_reflns_av_sigmaI/netI 0.0324
_diffrn_reflns_limit_h_max 8
_diffrn_reflns_limit_h_min -8
_diffrn_reflns_limit_k_max 9
_diffrn_reflns_limit_k_min -9
_diffrn_reflns_limit_l_max 13
_diffrn_reflns_limit_l_min -13
_diffrn_reflns_number 6746
_diffrn_reflns_theta_full 25.19
_diffrn_reflns_theta_max 25.19
_diffrn_reflns_theta_min 2.57
_diffrn_standards_number 0
_exptl_absorpt_coefficient_mu 0.102
_exptl_absorpt_correction_type none
_exptl_crystal_colour colourless
_exptl_crystal_density_diffrn 1.448
_exptl_crystal_density_method 'not measured'
_exptl_crystal_description block
_exptl_crystal_F_000 288
_exptl_crystal_size_max 0.20
_exptl_crystal_size_mid 0.18
_exptl_crystal_size_min 0.15
_refine_diff_density_max 0.139
_refine_diff_density_min -0.172
_refine_ls_extinction_method none
_refine_ls_goodness_of_fit_ref 1.019
_refine_ls_hydrogen_treatment constr
_refine_ls_matrix_type full
_refine_ls_number_parameters 190
_refine_ls_number_reflns 2295
_refine_ls_number_restraints 0
_refine_ls_restrained_S_all 1.019
_refine_ls_R_factor_all 0.0619
_refine_ls_R_factor_gt 0.0394
_refine_ls_shift/su_max 0.000
_refine_ls_shift/su_mean 0.000
_refine_ls_structure_factor_coef Fsqd
_refine_ls_weighting_details 'calc w=1/[\s^2^(Fo^2^)+(0.0516P)^2^+0.0851P] where P=(Fo^2^+2Fc^2^)/3'
_refine_ls_weighting_scheme calc
_refine_ls_wR_factor_gt 0.0966
_refine_ls_wR_factor_ref 0.1095
_reflns_number_gt 1626
_reflns_number_total 2295
_reflns_threshold_expression I>2\s(I)
_cod_data_source_file rz2283.cif
_cod_data_source_block I
_cod_depositor_comments
;
The following automatic conversions were performed:
'_symmetry_cell_setting' value 'Triclinic' changed to 'triclinic'
according to '/home/saulius/struct/CIF-dictionaries/cif_core.dic'
dictionary named 'cif_core.dic' version 2.4.1 from 2010-06-29.

Automatic conversion script
Id: cif_fix_enum 1527 2010-12-29 10:47:43Z saulius 

The following automatic conversions were performed:

'_symmetry_cell_setting' value 'Triclinic' changed to 'triclinic'
according to /home/saulius/struct/CIF-dictionaries/cif_core.dic
dictionary named 'cif_core.dic' version 2.4.1 from 2010-06-29.

Automatic conversion script
Id: cif_fix_values 1715 2011-07-08 13:25:40Z adriana 
;
_cod_database_code 2221788
_cod_database_fobs_code 2221788

loop_
_symmetry_equiv_pos_as_xyz
'x, y, z'
'-x, -y, -z'

loop_
_atom_site_type_symbol
_atom_site_label
_atom_site_fract_x
_atom_site_fract_y
_atom_site_fract_z
_atom_site_U_iso_or_equiv
_atom_site_adp_type
_atom_site_calc_flag
_atom_site_refinement_flags
_atom_site_occupancy
_atom_site_disorder_assembly
_atom_site_disorder_group
C C1 0.2297(2) 1.0612(2) 0.05051(17) 0.0452(4) Uani d . 1 . .
C C2 0.2968(2) 1.0522(3) -0.06731(17) 0.0527(5) Uani d . 1 . .
H H2 0.3332 1.1489 -0.1215 0.063 Uiso calc R 1 . .
C C3 0.3079(2) 0.8959(3) -0.10149(17) 0.0546(5) Uani d . 1 . .
H H3 0.3514 0.8863 -0.1803 0.065 Uiso calc R 1 . .
C C4 0.2552(3) 0.7527(3) -0.02004(18) 0.0558(5) Uani d . 1 . .
H H4 0.2650 0.6480 -0.0448 0.067 Uiso calc R 1 . .
C C5 0.1881(2) 0.7618(2) 0.09758(17) 0.0504(5) Uani d . 1 . .
H H5 0.1527 0.6652 0.1521 0.061 Uiso calc R 1 . .
C C6 0.1756(2) 0.9188(2) 0.13127(15) 0.0433(4) Uani d . 1 . .
C C7 0.2067(3) 1.2059(3) 0.1138(2) 0.0609(5) Uani d . 1 . .
C C8 0.1105(2) 0.9693(2) 0.24995(17) 0.0522(5) Uani d . 1 . .
H H8 -0.0224 0.9473 0.2655 0.063 Uiso calc R 1 . .
C C9 0.1102(2) 0.7947(2) 0.45282(17) 0.0502(5) Uani d . 1 . .
C C10 0.2253(2) 0.7052(2) 0.54673(16) 0.0457(4) Uani d . 1 . .
C C11 0.1443(3) 0.6004(2) 0.64863(18) 0.0569(5) Uani d . 1 . .
H H11 0.0167 0.5861 0.6574 0.068 Uiso calc R 1 . .
C C12 0.2554(3) 0.5188(3) 0.73568(19) 0.0630(5) Uani d . 1 . .
H H12 0.2024 0.4483 0.8036 0.076 Uiso calc R 1 . .
C C13 0.4459(3) 0.5403(3) 0.72353(19) 0.0635(6) Uani d . 1 . .
H H13 0.5191 0.4850 0.7838 0.076 Uiso calc R 1 . .
C C14 0.5268(3) 0.6416(3) 0.62413(19) 0.0588(5) Uani d . 1 . .
H H14 0.6546 0.6552 0.6167 0.071 Uiso calc R 1 . .
C C15 0.4170(2) 0.7251(2) 0.53311(16) 0.0463(4) Uani d . 1 . .
C C16 0.4925(2) 0.8287(3) 0.42442(17) 0.0550(5) Uani d . 1 . .
H H16 0.6202 0.8429 0.4162 0.066 Uiso calc R 1 . .
N N1 0.20803(18) 0.8852(2) 0.35304(13) 0.0496(4) Uani d . 1 . .
N N2 0.39749(19) 0.9039(2) 0.33708(14) 0.0548(4) Uani d . 1 . .
O O1 0.2366(2) 1.35289(19) 0.07887(16) 0.0893(5) Uani d . 1 . .
O O2 0.14034(19) 1.14869(17) 0.23133(13) 0.0666(4) Uani d . 1 . .
O O3 -0.05902(16) 0.7908(2) 0.45814(13) 0.0764(5) Uani d . 1 . .

loop_
_atom_site_aniso_label
_atom_site_aniso_U_11
_atom_site_aniso_U_22
_atom_site_aniso_U_33
_atom_site_aniso_U_12
_atom_site_aniso_U_13
_atom_site_aniso_U_23
C1 0.0396(9) 0.0427(11) 0.0528(11) 0.0040(7) -0.0141(8) -0.0033(8)
C2 0.0451(10) 0.0558(13) 0.0519(12) -0.0009(8) -0.0109(8) 0.0087(9)
C3 0.0503(11) 0.0639(14) 0.0491(11) 0.0075(9) -0.0068(9) -0.0081(10)
C4 0.0593(12) 0.0505(12) 0.0596(13) 0.0046(9) -0.0110(9) -0.0128(10)
C5 0.0481(10) 0.0456(12) 0.0549(12) -0.0036(8) -0.0090(8) 0.0020(9)
C6 0.0337(8) 0.0470(11) 0.0483(11) 0.0026(7) -0.0097(7) -0.0034(8)
C7 0.0630(13) 0.0509(14) 0.0694(15) 0.0109(10) -0.0240(11) -0.0056(11)
C8 0.0421(10) 0.0608(13) 0.0534(11) 0.0081(8) -0.0099(8) -0.0074(9)
C9 0.0356(9) 0.0667(13) 0.0490(11) 0.0013(8) -0.0035(8) -0.0116(9)
C10 0.0389(9) 0.0547(11) 0.0452(10) 0.0042(8) -0.0039(8) -0.0131(9)
C11 0.0470(10) 0.0650(13) 0.0577(12) -0.0014(9) -0.0024(9) -0.0079(10)
C12 0.0674(13) 0.0620(14) 0.0570(13) 0.0014(10) -0.0053(10) -0.0029(10)
C13 0.0685(13) 0.0649(14) 0.0577(13) 0.0123(10) -0.0199(10) -0.0078(11)
C14 0.0436(10) 0.0724(14) 0.0624(13) 0.0080(9) -0.0150(9) -0.0134(11)
C15 0.0385(9) 0.0541(11) 0.0490(11) 0.0045(8) -0.0075(8) -0.0157(9)
C16 0.0314(9) 0.0761(14) 0.0574(12) -0.0005(8) -0.0052(8) -0.0105(10)
N1 0.0320(7) 0.0707(11) 0.0447(9) 0.0051(7) -0.0048(6) -0.0061(7)
N2 0.0331(8) 0.0770(12) 0.0527(10) 0.0007(7) -0.0038(7) -0.0068(8)
O1 0.1198(14) 0.0428(10) 0.1065(13) 0.0052(8) -0.0350(10) -0.0064(9)
O2 0.0757(9) 0.0616(10) 0.0661(10) 0.0228(7) -0.0169(7) -0.0194(7)
O3 0.0307(7) 0.1177(13) 0.0730(10) -0.0009(7) -0.0059(6) 0.0066(9)

loop_
_atom_type_symbol
_atom_type_description
_atom_type_scat_dispersion_real
_atom_type_scat_dispersion_imag
_atom_type_scat_source
C C 0.0033 0.0016 'International Tables Vol C Tables 4.2.6.8 and 6.1.1.4'
H H 0.0000 0.0000 'International Tables Vol C Tables 4.2.6.8 and 6.1.1.4'
N N 0.0061 0.0033 'International Tables Vol C Tables 4.2.6.8 and 6.1.1.4'
O O 0.0106 0.0060 'International Tables Vol C Tables 4.2.6.8 and 6.1.1.4'

loop_
_geom_angle_atom_site_label_1
_geom_angle_atom_site_label_2
_geom_angle_atom_site_label_3
_geom_angle_site_symmetry_1
_geom_angle_site_symmetry_3
_geom_angle
_geom_angle_publ_flag
C6 C1 C2 . . 121.43(18) ?
C6 C1 C7 . . 108.00(17) ?
C2 C1 C7 . . 130.55(18) ?
C3 C2 C1 . . 117.82(18) ?
C3 C2 H2 . . 121.1 ?
C1 C2 H2 . . 121.1 ?
C2 C3 C4 . . 120.73(19) ?
C2 C3 H3 . . 119.6 ?
C4 C3 H3 . . 119.6 ?
C3 C4 C5 . . 121.39(19) ?
C3 C4 H4 . . 119.3 ?
C5 C4 H4 . . 119.3 ?
C6 C5 C4 . . 117.77(17) ?
C6 C5 H5 . . 121.1 ?
C4 C5 H5 . . 121.1 ?
C1 C6 C5 . . 120.86(17) ?
C1 C6 C8 . . 108.75(16) ?
C5 C6 C8 . . 130.38(17) ?
O1 C7 O2 . . 120.9(2) ?
O1 C7 C1 . . 130.7(2) ?
O2 C7 C1 . . 108.36(18) ?
O2 C8 N1 . . 110.25(14) ?
O2 C8 C6 . . 104.41(14) ?
N1 C8 C6 . . 114.15(14) ?
O2 C8 H8 . . 109.3 ?
N1 C8 H8 . . 109.3 ?
C6 C8 H8 . . 109.3 ?
O3 C9 N1 . . 120.92(17) ?
O3 C9 C10 . . 124.45(17) ?
N1 C9 C10 . . 114.62(15) ?
C15 C10 C11 . . 120.32(16) ?
C15 C10 C9 . . 119.31(16) ?
C11 C10 C9 . . 120.37(16) ?
C12 C11 C10 . . 119.18(18) ?
C12 C11 H11 . . 120.4 ?
C10 C11 H11 . . 120.4 ?
C11 C12 C13 . . 120.7(2) ?
C11 C12 H12 . . 119.6 ?
C13 C12 H12 . . 119.6 ?
C14 C13 C12 . . 120.66(19) ?
C14 C13 H13 . . 119.7 ?
C12 C13 H13 . . 119.7 ?
C13 C14 C15 . . 119.88(18) ?
C13 C14 H14 . . 120.1 ?
C15 C14 H14 . . 120.1 ?
C10 C15 C14 . . 119.22(18) ?
C10 C15 C16 . . 117.71(16) ?
C14 C15 C16 . . 123.06(17) ?
N2 C16 C15 . . 125.13(16) ?
N2 C16 H16 . . 117.4 ?
C15 C16 H16 . . 117.4 ?
N2 N1 C9 . . 126.76(14) ?
N2 N1 C8 . . 113.34(14) ?
C9 N1 C8 . . 119.88(14) ?
C16 N2 N1 . . 116.35(15) ?
C7 O2 C8 . . 110.40(15) ?

loop_
_geom_bond_atom_site_label_1
_geom_bond_atom_site_label_2
_geom_bond_site_symmetry_2
_geom_bond_distance
_geom_bond_publ_flag
C1 C6 . 1.376(2) ?
C1 C2 . 1.384(3) ?
C1 C7 . 1.463(3) ?
C2 C3 . 1.374(3) ?
C2 H2 . 0.9300 ?
C3 C4 . 1.381(3) ?
C3 H3 . 0.9300 ?
C4 C5 . 1.382(3) ?
C4 H4 . 0.9300 ?
C5 C6 . 1.377(3) ?
C5 H5 . 0.9300 ?
C6 C8 . 1.495(2) ?
C7 O1 . 1.198(2) ?
C7 O2 . 1.371(3) ?
C8 O2 . 1.440(2) ?
C8 N1 . 1.449(2) ?
C8 H8 . 0.9800 ?
C9 O3 . 1.223(2) ?
C9 N1 . 1.382(2) ?
C9 C10 . 1.464(2) ?
C10 C15 . 1.395(2) ?
C10 C11 . 1.396(3) ?
C11 C12 . 1.372(3) ?
C11 H11 . 0.9300 ?
C12 C13 . 1.388(3) ?
C12 H12 . 0.9300 ?
C13 C14 . 1.364(3) ?
C13 H13 . 0.9300 ?
C14 C15 . 1.401(2) ?
C14 H14 . 0.9300 ?
C15 C16 . 1.431(3) ?
C16 N2 . 1.287(2) ?
C16 H16 . 0.9300 ?
N1 N2 . 1.3786(18) ?

loop_
_geom_hbond_atom_site_label_D
_geom_hbond_atom_site_label_H
_geom_hbond_atom_site_label_A
_geom_hbond_site_symmetry_A
_geom_hbond_distance_DH
_geom_hbond_distance_HA
_geom_hbond_distance_DA
_geom_hbond_angle_DHA
C16 H16 O3 1_655 0.93 2.41 3.2935(19) 158.2
C4 H4 O1 1_545 0.93 2.54 3.215(2) 130.2
